data_7103678
loop_
_publ_author_name
J.Qi
'Hong-Xia Ma'
'Xian-Jun Li'
'Zhong-Yuan Zhou'
M.C.K.Chio
'Albert S. C. Chan'
'Qi-Yun Yang'

_publ_section_title
;
Synthesis and Characterization of Cobalt (=A2=BB) 
Complexes Containing 2-Pyridinecarboxamide Ligands and Their 
Application in Catalytic Oxidation of Ethylbenzene with Dioxygen
;
_journal_name_full 'Chemical communications (Cambridge, England)'
_journal_paper_doi 10.1039/b301963b
_journal_year 2003
_chemical_formula_sum 'C40 H39 Co N6 O5'
_chemical_formula_weight 742.70
_chemical_name_systematic
; 
? 
;
_space_group_IT_number 2
_symmetry_cell_setting triclinic
_symmetry_space_group_name_Hall '-P 1'
_symmetry_space_group_name_H-M 'P -1'
_atom_sites_solution_hydrogens geom
_atom_sites_solution_primary direct
_atom_sites_solution_secondary difmap
_audit_creation_method SHELXL-97
_cell_angle_alpha 107.558(3)
_cell_angle_beta 97.914(3)
_cell_angle_gamma 106.467(3)
_cell_formula_units_Z 4
_cell_length_a 13.756(2)
_cell_length_b 15.878(3)
_cell_length_c 19.388(3)
_cell_measurement_reflns_used 5822
_cell_measurement_temperature 294(2)
_cell_measurement_theta_max 27.5
_cell_measurement_theta_min 1
_cell_volume 3754.5(10)
_computing_cell_refinement 'Bruker SMART'
_computing_data_collection 'Bruker SMART'
_computing_data_reduction 'Bruker SHELXTL'
_computing_molecular_graphics 'Bruker SHELXTL'
_computing_publication_material 'Bruker SHELXTL'
_computing_structure_refinement 'SHELXL-97 (Sheldrick, 1997)'
_computing_structure_solution 'SHELXS-97 (Sheldrick, 1990)'
_diffrn_ambient_temperature 294(2)
_diffrn_measured_fraction_theta_full 0.992
_diffrn_measured_fraction_theta_max 0.992
_diffrn_measurement_device_type 'CCD area detector'
_diffrn_measurement_method 'phi and omega scans'
_diffrn_radiation_monochromator graphite
_diffrn_radiation_source 'fine-focus sealed tube'
_diffrn_radiation_type MoK\a
_diffrn_radiation_wavelength 0.71073
_diffrn_reflns_av_R_equivalents 0.0000
_diffrn_reflns_av_sigmaI/netI 0.0959
_diffrn_reflns_limit_h_max 16
_diffrn_reflns_limit_h_min -16
_diffrn_reflns_limit_k_max 17
_diffrn_reflns_limit_k_min -18
_diffrn_reflns_limit_l_max 23
_diffrn_reflns_limit_l_min 0
_diffrn_reflns_number 13115
_diffrn_reflns_theta_full 25.00
_diffrn_reflns_theta_max 25.00
_diffrn_reflns_theta_min 1.59
_exptl_absorpt_coefficient_mu 0.509
_exptl_absorpt_correction_T_max 0.8877
_exptl_absorpt_correction_T_min 0.8624
_exptl_absorpt_correction_type empirical
_exptl_absorpt_process_details 'SADABS; Sheldrick 1996'
_exptl_crystal_colour brown
_exptl_crystal_density_diffrn 1.314
_exptl_crystal_density_method 'not measured'
_exptl_crystal_description prism
_exptl_crystal_F_000 1552
_exptl_crystal_size_max 0.30
_exptl_crystal_size_mid 0.28
_exptl_crystal_size_min 0.24
_refine_diff_density_max 0.788
_refine_diff_density_min -0.589
_refine_diff_density_rms 0.073
_refine_ls_extinction_method none
_refine_ls_goodness_of_fit_ref 1.048
_refine_ls_hydrogen_treatment mixed
_refine_ls_matrix_type full
_refine_ls_number_parameters 935
_refine_ls_number_reflns 13115
_refine_ls_number_restraints 2
_refine_ls_restrained_S_all 1.056
_refine_ls_R_factor_all 0.1270
_refine_ls_R_factor_gt 0.0601
_refine_ls_shift/su_max 0.005
_refine_ls_shift/su_mean 0.001
_refine_ls_structure_factor_coef Fsqd
_refine_ls_weighting_details 'calc w=1/[\s^2^(Fo^2^)+(0.0700P)^2^+0.0000P] where P=(Fo^2^+2Fc^2^)/3'
_refine_ls_weighting_scheme calc
_refine_ls_wR_factor_gt 0.1433
_refine_ls_wR_factor_ref 0.1724
_reflns_number_gt 6830
_reflns_number_total 13115
_reflns_threshold_expression >2sigma(I)
_cod_data_source_file b301963b.txt
_cod_data_source_block l3
_cod_depositor_comments
;
The following automatic conversions were performed:
'_symmetry_cell_setting' value 'Triclinic' changed to 'triclinic'
according to '/home/saulius/struct/CIF-dictionaries/cif_core.dic'
dictionary named 'cif_core.dic' version 2.4.1 from 2010-06-29.

Automatic conversion script
Id: cif_fix_enum 1527 2010-12-29 10:47:43Z saulius 
;
_cod_original_sg_symbol_H-M P-1
_cod_database_code 7103678

loop_
_symmetry_equiv_pos_as_xyz
'x, y, z'
'-x, -y, -z'

loop_
_atom_site_label
_atom_site_type_symbol
_atom_site_fract_x
_atom_site_fract_y
_atom_site_fract_z
_atom_site_U_iso_or_equiv
_atom_site_adp_type
_atom_site_occupancy
_atom_site_symmetry_multiplicity
_atom_site_calc_flag
_atom_site_refinement_flags
_atom_site_disorder_assembly
_atom_site_disorder_group
Co1 Co 0.87037(3) 0.31796(3) -0.29121(2) 0.03723(11) Uani 1 1 d . . .
O1 O 0.85556(16) 0.19078(14) -0.13902(12) 0.0585(6) Uani 1 1 d . . .
O2 O 1.11026(17) 0.30966(17) -0.38654(13) 0.0770(9) Uani 1 1 d . . .
O3 O 0.71889(18) 0.41799(15) -0.42302(13) 0.0739(8) Uani 1 1 d . . .
N1 N 0.80336(17) 0.35850(15) -0.21053(13) 0.0381(7) Uani 1 1 d . . .
N2 N 0.88858(17) 0.23126(15) -0.24089(13) 0.0402(7) Uani 1 1 d . . .
N3 N 1.00891(17) 0.40449(15) -0.23564(13) 0.0403(7) Uani 1 1 d . . .
N4 N 0.94332(17) 0.27482(15) -0.36611(13) 0.0409(7) Uani 1 1 d . . .
N5 N 0.73051(17) 0.23979(15) -0.35174(13) 0.0412(7) Uani 1 1 d . . .
N6 N 0.84423(18) 0.40573(15) -0.33725(13) 0.0437(7) Uani 1 1 d . . .
C1 C 0.7564(2) 0.4234(2) -0.19964(18) 0.0482(9) Uani 1 1 d . . .
H1 H 0.7569 0.4565 -0.2319 0.058 Uiso 1 1 calc R . .
C2 C 0.7071(2) 0.4426(2) -0.1419(2) 0.0618(11) Uani 1 1 d . . .
H2 H 0.6752 0.4878 -0.1361 0.074 Uiso 1 1 calc R . .
C3 C 0.7054(3) 0.3952(2) -0.0937(2) 0.0647(11) Uani 1 1 d . . .
H3 H 0.6733 0.4080 -0.0545 0.078 Uiso 1 1 calc R . .
C4 C 0.7529(2) 0.3270(2) -0.10476(18) 0.0540(10) Uani 1 1 d . . .
H4 H 0.7522 0.2929 -0.0733 0.065 Uiso 1 1 calc R . .
C5 C 0.8008(2) 0.31094(19) -0.16253(17) 0.0401(8) Uani 1 1 d . . .
C6 C 0.8520(2) 0.23756(19) -0.18009(17) 0.0401(8) Uani 1 1 d . . .
C7 C 0.9427(2) 0.16460(18) -0.25700(16) 0.0402(8) Uani 1 1 d . . .
C8 C 1.0491(2) 0.1938(2) -0.23031(18) 0.0527(10) Uani 1 1 d . . .
H8 H 1.0871 0.2571 -0.2039 0.063 Uiso 1 1 calc R . .
C9 C 1.1001(2) 0.1284(2) -0.2429(2) 0.0648(12) Uani 1 1 d . . .
H9 H 1.1724 0.1490 -0.2258 0.078 Uiso 1 1 calc R . .
C10 C 1.0455(2) 0.0330(2) -0.28033(19) 0.0552(10) Uani 1 1 d . . .
C11 C 0.9409(2) 0.0068(2) -0.3073(2) 0.0586(11) Uani 1 1 d . . .
H11 H 0.9029 -0.0564 -0.3344 0.070 Uiso 1 1 calc R . .
C12 C 0.8884(2) 0.0711(2) -0.29600(19) 0.0517(10) Uani 1 1 d . . .
H12 H 0.8165 0.0505 -0.3149 0.062 Uiso 1 1 calc R . .
C13 C 1.0979(3) -0.0409(2) -0.2901(2) 0.0794(13) Uani 1 1 d . . .
H13A H 1.0729 -0.0801 -0.2626 0.119 Uiso 1 1 calc R . .
H13B H 1.1722 -0.0104 -0.2719 0.119 Uiso 1 1 calc R . .
H13C H 1.0816 -0.0788 -0.3420 0.119 Uiso 1 1 calc R . .
C14 C 1.0359(2) 0.4712(2) -0.16727(18) 0.0525(10) Uani 1 1 d . . .
H14 H 0.9847 0.4762 -0.1411 0.063 Uiso 1 1 calc R . .
C15 C 1.1372(3) 0.5323(2) -0.1349(2) 0.0671(12) Uani 1 1 d . . .
H15 H 1.1542 0.5766 -0.0870 0.081 Uiso 1 1 calc R . .
C16 C 1.2119(3) 0.5274(2) -0.1734(2) 0.0693(13) Uani 1 1 d . . .
H16 H 1.2799 0.5699 -0.1531 0.083 Uiso 1 1 calc R . .
C17 C 1.1856(3) 0.4582(2) -0.2436(2) 0.0627(11) Uani 1 1 d . . .
H17 H 1.2363 0.4520 -0.2700 0.075 Uiso 1 1 calc R . .
C18 C 1.0829(2) 0.3984(2) -0.27352(17) 0.0473(9) Uani 1 1 d . . .
C19 C 1.0469(2) 0.3220(2) -0.34846(18) 0.0488(9) Uani 1 1 d . . .
C20 C 0.8991(2) 0.1923(2) -0.43184(17) 0.0459(9) Uani 1 1 d . . .
C21 C 0.8196(3) 0.1839(2) -0.48676(17) 0.0569(10) Uani 1 1 d . . .
H21 H 0.8019 0.2366 -0.4855 0.068 Uiso 1 1 calc R . .
C22 C 0.7644(3) 0.0988(2) -0.54469(19) 0.0655(12) Uani 1 1 d . . .
H22 H 0.7083 0.0941 -0.5802 0.079 Uiso 1 1 calc R . .
C23 C 0.7936(3) 0.0206(2) -0.5493(2) 0.0653(12) Uani 1 1 d . . .
C24 C 0.8798(3) 0.0317(2) -0.49633(19) 0.0657(12) Uani 1 1 d . . .
H24 H 0.9022 -0.0192 -0.4999 0.079 Uiso 1 1 calc R . .
C25 C 0.9328(2) 0.1160(2) -0.43877(18) 0.0544(10) Uani 1 1 d . . .
H25 H 0.9912 0.1221 -0.4045 0.065 Uiso 1 1 calc R . .
C26 C 0.7318(3) -0.0758(3) -0.6093(3) 0.1031(18) Uani 1 1 d . . .
H26A H 0.6985 -0.1182 -0.5863 0.155 Uiso 1 1 calc R . .
H26B H 0.7785 -0.0999 -0.6351 0.155 Uiso 1 1 calc R . .
H26C H 0.6797 -0.0698 -0.6440 0.155 Uiso 1 1 calc R . .
C27 C 0.6758(2) 0.1513(2) -0.35737(18) 0.0498(10) Uani 1 1 d . . .
H27 H 0.7065 0.1229 -0.3295 0.060 Uiso 1 1 calc R . .
C28 C 0.5768(3) 0.1017(2) -0.4026(2) 0.0619(12) Uani 1 1 d . . .
H28 H 0.5414 0.0412 -0.4049 0.074 Uiso 1 1 calc R . .
C29 C 0.5304(3) 0.1428(2) -0.4447(2) 0.0659(12) Uani 1 1 d . . .
H29 H 0.4637 0.1101 -0.4759 0.079 Uiso 1 1 calc R . .
C30 C 0.5846(2) 0.2335(2) -0.43967(19) 0.0599(11) Uani 1 1 d . . .
H30 H 0.5550 0.2622 -0.4678 0.072 Uiso 1 1 calc R . .
C31 C 0.6837(2) 0.2808(2) -0.39208(17) 0.0458(9) Uani 1 1 d . . .
C32 C 0.7517(2) 0.3765(2) -0.38539(18) 0.0503(9) Uani 1 1 d . . .
C33 C 0.9214(2) 0.48880(19) -0.33608(17) 0.0445(9) Uani 1 1 d . . .
C34 C 0.9507(3) 0.5718(2) -0.2764(2) 0.0590(11) Uani 1 1 d . . .
H34 H 0.9186 0.5749 -0.2370 0.071 Uiso 1 1 calc R . .
C35 C 1.0285(3) 0.6516(2) -0.2748(2) 0.0745(13) Uani 1 1 d . . .
H35 H 1.0486 0.7070 -0.2337 0.089 Uiso 1 1 calc R . .
C36 C 1.0763(3) 0.6498(2) -0.3332(2) 0.0660(11) Uani 1 1 d . . .
C37 C 1.0459(3) 0.5663(2) -0.3925(2) 0.0661(11) Uani 1 1 d . . .
H37 H 1.0771 0.5634 -0.4323 0.079 Uiso 1 1 calc R . .
C38 C 0.9696(2) 0.4864(2) -0.39418(19) 0.0581(10) Uani 1 1 d . . .
H38 H 0.9507 0.4307 -0.4349 0.070 Uiso 1 1 calc R . .
C39 C 1.1608(3) 0.7392(2) -0.3299(3) 0.1116(18) Uani 1 1 d . . .
H39A H 1.1915 0.7246 -0.3715 0.167 Uiso 1 1 calc R . .
H39B H 1.2139 0.7632 -0.2843 0.167 Uiso 1 1 calc R . .
H39C H 1.1298 0.7858 -0.3318 0.167 Uiso 1 1 calc R . .
Co2 Co 0.35455(3) 0.23331(3) 0.26311(2) 0.03982(12) Uani 1 1 d . . .
O4 O 0.19887(17) 0.35332(15) 0.15395(14) 0.0674(8) Uani 1 1 d . . .
O5 O 0.35750(18) 0.08986(15) 0.40337(12) 0.0640(7) Uani 1 1 d . . .
O6 O 0.60009(16) 0.26027(15) 0.17159(13) 0.0635(8) Uani 1 1 d . . .
N7 N 0.21870(18) 0.15574(16) 0.19603(13) 0.0429(7) Uani 1 1 d . . .
N8 N 0.32465(17) 0.32872(16) 0.22885(13) 0.0432(7) Uani 1 1 d . . .
N9 N 0.28338(18) 0.25769(17) 0.34425(14) 0.0466(7) Uani 1 1 d . . .
N10 N 0.37551(18) 0.13709(16) 0.30248(14) 0.0467(8) Uani 1 1 d . . .
N11 N 0.48978(18) 0.31916(15) 0.32493(13) 0.0415(7) Uani 1 1 d . . .
N12 N 0.43215(17) 0.20889(15) 0.18801(13) 0.0395(7) Uani 1 1 d . . .
C40 C 0.1701(2) 0.0623(2) 0.17766(19) 0.0573(11) Uani 1 1 d . . .
H40 H 0.2042 0.0285 0.1972 0.069 Uiso 1 1 calc R . .
C41 C 0.0724(3) 0.0160(3) 0.1312(2) 0.0707(13) Uani 1 1 d . . .
H41 H 0.0404 -0.0482 0.1197 0.085 Uiso 1 1 calc R . .
C42 C 0.0213(3) 0.0647(3) 0.1015(2) 0.0739(14) Uani 1 1 d . . .
H42 H -0.0454 0.0338 0.0701 0.089 Uiso 1 1 calc R . .
C43 C 0.0703(2) 0.1609(2) 0.1190(2) 0.0636(12) Uani 1 1 d . . .
H43 H 0.0372 0.1953 0.0996 0.076 Uiso 1 1 calc R . .
C44 C 0.1691(2) 0.2034(2) 0.16565(17) 0.0458(9) Uani 1 1 d . . .
C45 C 0.2328(2) 0.3043(2) 0.18263(18) 0.0486(9) Uani 1 1 d . . .
C46 C 0.4015(2) 0.41850(19) 0.24030(18) 0.0452(9) Uani 1 1 d . . .
C47 C 0.4212(3) 0.4957(2) 0.3041(2) 0.0643(12) Uani 1 1 d . . .
H47 H 0.3828 0.4916 0.3396 0.077 Uiso 1 1 calc R . .
C48 C 0.4988(3) 0.5791(2) 0.3144(2) 0.0833(15) Uani 1 1 d . . .
H48 H 0.5136 0.6301 0.3584 0.100 Uiso 1 1 calc R . .
C49 C 0.5553(3) 0.5894(2) 0.2617(3) 0.0828(15) Uani 1 1 d . . .
C50 C 0.5348(3) 0.5127(2) 0.1991(2) 0.0678(12) Uani 1 1 d . . .
H50 H 0.5726 0.5173 0.1633 0.081 Uiso 1 1 calc R . .
C51 C 0.4588(2) 0.4281(2) 0.18797(19) 0.0525(10) Uani 1 1 d . . .
H51 H 0.4459 0.3767 0.1447 0.063 Uiso 1 1 calc R . .
C52 C 0.6396(4) 0.6840(3) 0.2747(3) 0.137(2) Uani 1 1 d . . .
H52A H 0.6907 0.7024 0.3204 0.206 Uiso 1 1 calc R . .
H52B H 0.6078 0.7311 0.2778 0.206 Uiso 1 1 calc R . .
H52C H 0.6730 0.6775 0.2340 0.206 Uiso 1 1 calc R . .
C53 C 0.2318(2) 0.3191(2) 0.36115(18) 0.0555(10) Uani 1 1 d . . .
H53 H 0.2268 0.3545 0.3312 0.067 Uiso 1 1 calc R . .
C54 C 0.1864(3) 0.3317(3) 0.4206(2) 0.0712(13) Uani 1 1 d . . .
H54 H 0.1507 0.3740 0.4301 0.085 Uiso 1 1 calc R . .
C55 C 0.1947(3) 0.2806(3) 0.4662(2) 0.0741(13) Uani 1 1 d . . .
H55 H 0.1653 0.2882 0.5070 0.089 Uiso 1 1 calc R . .
C56 C 0.2481(3) 0.2174(3) 0.44956(19) 0.0652(12) Uani 1 1 d . . .
H56 H 0.2551 0.1823 0.4794 0.078 Uiso 1 1 calc R . .
C57 C 0.2906(2) 0.2073(2) 0.38829(17) 0.0474(10) Uani 1 1 d . . .
C58 C 0.3449(2) 0.1377(2) 0.36488(18) 0.0472(10) Uani 1 1 d . . .
C59 C 0.4301(2) 0.07338(19) 0.27589(17) 0.0457(9) Uani 1 1 d . . .
C60 C 0.3759(3) -0.0203(2) 0.2327(2) 0.0615(11) Uani 1 1 d . . .
H60 H 0.3033 -0.0431 0.2218 0.074 Uiso 1 1 calc R . .
C61 C 0.4292(3) -0.0801(2) 0.2056(2) 0.0673(12) Uani 1 1 d . . .
H61 H 0.3913 -0.1429 0.1771 0.081 Uiso 1 1 calc R . .
C62 C 0.5363(3) -0.0494(2) 0.21960(19) 0.0560(10) Uani 1 1 d . . .
C63 C 0.5914(3) 0.0437(2) 0.26441(19) 0.0583(11) Uani 1 1 d . . .
H63 H 0.6641 0.0657 0.2761 0.070 Uiso 1 1 calc R . .
C64 C 0.5385(2) 0.1044(2) 0.29205(18) 0.0517(10) Uani 1 1 d . . .
H64 H 0.5765 0.1667 0.3218 0.062 Uiso 1 1 calc R . .
C65 C 0.5907(3) -0.1163(2) 0.1841(3) 0.0871(15) Uani 1 1 d . . .
H65A H 0.6026 -0.1508 0.2154 0.131 Uiso 1 1 calc R . .
H65B H 0.6564 -0.0809 0.1784 0.131 Uiso 1 1 calc R . .
H65C H 0.5474 -0.1594 0.1361 0.131 Uiso 1 1 calc R . .
C66 C 0.5145(2) 0.3744(2) 0.39712(18) 0.0524(10) Uani 1 1 d . . .
H66 H 0.4626 0.3698 0.4233 0.063 Uiso 1 1 calc R . .
C67 C 0.6127(3) 0.4371(2) 0.4338(2) 0.0662(12) Uani 1 1 d . . .
H67 H 0.6270 0.4739 0.4840 0.079 Uiso 1 1 calc R . .
C68 C 0.6903(3) 0.4454(2) 0.3958(2) 0.0698(13) Uani 1 1 d . . .
H68 H 0.7572 0.4887 0.4193 0.084 Uiso 1 1 calc R . .
C69 C 0.6664(2) 0.3883(2) 0.3225(2) 0.0586(11) Uani 1 1 d . . .
H69 H 0.7176 0.3915 0.2957 0.070 Uiso 1 1 calc R . .
C70 C 0.5657(2) 0.32590(19) 0.28860(18) 0.0451(9) Uani 1 1 d . . .
C71 C 0.5341(2) 0.26026(19) 0.20950(18) 0.0435(9) Uani 1 1 d . . .
C72 C 0.3925(2) 0.14071(19) 0.11418(17) 0.0420(9) Uani 1 1 d . . .
C73 C 0.4197(2) 0.0607(2) 0.09323(18) 0.0523(10) Uani 1 1 d . . .
H73 H 0.4665 0.0521 0.1277 0.063 Uiso 1 1 calc R . .
C74 C 0.3796(3) -0.0053(2) 0.02368(19) 0.0613(11) Uani 1 1 d . . .
H74 H 0.3997 -0.0581 0.0120 0.074 Uiso 1 1 calc R . .
C75 C 0.3107(3) 0.0026(2) -0.03018(19) 0.0576(11) Uani 1 1 d . . .
C76 C 0.2851(3) 0.0851(2) -0.01041(19) 0.0583(11) Uani 1 1 d . . .
H76 H 0.2403 0.0944 -0.0456 0.070 Uiso 1 1 calc R . .
C77 C 0.3255(2) 0.1522(2) 0.06042(17) 0.0496(10) Uani 1 1 d . . .
H77 H 0.3074 0.2061 0.0723 0.060 Uiso 1 1 calc R . .
C78 C 0.2647(3) -0.0724(3) -0.1070(2) 0.0861(15) Uani 1 1 d . . .
H78A H 0.2392 -0.0459 -0.1410 0.129 Uiso 1 1 calc R . .
H78B H 0.2081 -0.1229 -0.1051 0.129 Uiso 1 1 calc R . .
H78C H 0.3176 -0.0960 -0.1237 0.129 Uiso 1 1 calc R . .
O7 O 1.0404(3) 0.3646(3) 0.0575(2) 0.1622(8) Uani 1 1 d D . .
H7A H 1.0854 0.3842 0.0965 0.195 Uiso 1 1 calc R . .
C79 C 1.0962(6) 0.3449(5) -0.0160(3) 0.233(2) Uani 1 1 d D . .
H79A H 1.0530 0.3472 -0.0582 0.350 Uiso 1 1 calc R . .
H79B H 1.1033 0.2840 -0.0284 0.350 Uiso 1 1 calc R . .
H79C H 1.1640 0.3923 -0.0030 0.350 Uiso 1 1 calc R . .
O8 O 1.5320(4) 0.3748(4) 0.0132(3) 0.255(3) Uani 1 1 d D . .
H8A H 1.5439 0.3262 0.0103 0.306 Uiso 1 1 calc R . .
C80 C 1.4102(6) 0.3479(7) -0.0373(6) 0.329(6) Uani 1 1 d D . .
H80A H 1.3975 0.4048 -0.0358 0.494 Uiso 1 1 calc R . .
H80B H 1.3604 0.3134 -0.0168 0.494 Uiso 1 1 calc R . .
H80C H 1.4032 0.3102 -0.0880 0.494 Uiso 1 1 calc R . .
O1W O 0.8430(3) 0.2176(3) 0.0129(2) 0.1656(18) Uani 1 1 d . . .
H1WA H 0.8468 0.2092 -0.0320 0.199 Uiso 1 1 d R . .
H1WB H 0.9017 0.2608 0.0358 0.199 Uiso 1 1 d R . .
O2W O 0.6425(3) 0.2522(2) 0.0340(2) 0.1527(12) Uani 1 1 d . . .
H2WA H 0.6295 0.2546 0.0760 0.183 Uiso 1 1 d R . .
H2WB H 0.6100 0.2884 0.0275 0.183 Uiso 1 1 d R . .

loop_
_atom_site_aniso_label
_atom_site_aniso_U_11
_atom_site_aniso_U_22
_atom_site_aniso_U_33
_atom_site_aniso_U_23
_atom_site_aniso_U_13
_atom_site_aniso_U_12
Co1 0.0388(2) 0.03362(19) 0.0415(2) 0.01250(16) 0.01149(17) 0.01606(16)
O1 0.0826(13) 0.0600(11) 0.0632(12) 0.0386(9) 0.0342(11) 0.0438(10)
O2 0.0607(13) 0.0878(17) 0.0732(16) 0.0122(13) 0.0437(12) 0.0172(12)
O3 0.0783(15) 0.0759(13) 0.0843(15) 0.0494(11) 0.0077(13) 0.0347(12)
N1 0.0409(12) 0.0324(11) 0.0431(14) 0.0102(10) 0.0094(11) 0.0198(10)
N2 0.0414(12) 0.0371(12) 0.0481(14) 0.0158(10) 0.0127(11) 0.0209(10)
N3 0.0416(13) 0.0367(12) 0.0450(14) 0.0142(10) 0.0123(11) 0.0165(10)
N4 0.0405(12) 0.0413(12) 0.0410(14) 0.0118(10) 0.0112(11) 0.0165(10)
N5 0.0407(12) 0.0431(12) 0.0449(14) 0.0169(10) 0.0129(11) 0.0198(10)
N6 0.0474(13) 0.0389(12) 0.0473(14) 0.0162(10) 0.0099(12) 0.0188(11)
C1 0.0497(17) 0.0432(16) 0.0565(19) 0.0176(14) 0.0167(15) 0.0215(13)
C2 0.0644(18) 0.0596(18) 0.077(2) 0.0216(16) 0.0341(17) 0.0394(15)
C3 0.0689(19) 0.064(2) 0.079(2) 0.0258(17) 0.0427(17) 0.0368(16)
C4 0.0671(19) 0.0464(16) 0.0588(19) 0.0209(14) 0.0296(16) 0.0257(15)
C5 0.0387(15) 0.0347(14) 0.0458(17) 0.0125(12) 0.0117(13) 0.0123(12)
C6 0.0395(15) 0.0385(15) 0.0443(17) 0.0139(13) 0.0103(13) 0.0173(12)
C7 0.0451(15) 0.0367(14) 0.0513(17) 0.0197(12) 0.0183(13) 0.0252(12)
C8 0.0440(17) 0.0421(16) 0.071(2) 0.0163(15) 0.0108(16) 0.0193(14)
C9 0.0392(17) 0.0570(19) 0.094(3) 0.0184(18) 0.0076(18) 0.0242(15)
C10 0.0578(18) 0.0459(16) 0.078(2) 0.0282(14) 0.0248(16) 0.0318(14)
C11 0.0576(19) 0.0332(15) 0.088(2) 0.0180(15) 0.0252(18) 0.0215(14)
C12 0.0373(16) 0.0392(16) 0.072(2) 0.0106(15) 0.0124(15) 0.0148(13)
C13 0.071(2) 0.067(2) 0.122(3) 0.040(2) 0.036(2) 0.0443(17)
C14 0.0498(18) 0.0464(17) 0.053(2) 0.0054(15) 0.0125(15) 0.0172(14)
C15 0.057(2) 0.055(2) 0.067(2) 0.0011(18) 0.0076(19) 0.0129(17)
C16 0.046(2) 0.056(2) 0.082(3) 0.0082(19) 0.0058(19) 0.0045(17)
C17 0.0481(18) 0.0561(19) 0.084(2) 0.0245(17) 0.0256(17) 0.0142(15)
C18 0.0504(17) 0.0459(16) 0.0522(18) 0.0225(13) 0.0160(15) 0.0191(14)
C19 0.0516(17) 0.0483(17) 0.0484(18) 0.0143(14) 0.0178(15) 0.0205(14)
C20 0.0499(17) 0.0464(16) 0.0423(17) 0.0105(13) 0.0168(14) 0.0212(13)
C21 0.073(2) 0.0571(18) 0.0413(18) 0.0121(14) 0.0140(16) 0.0295(16)
C22 0.066(2) 0.071(2) 0.049(2) 0.0092(17) 0.0115(18) 0.0229(18)
C23 0.065(2) 0.058(2) 0.052(2) 0.0019(17) 0.0174(18) 0.0078(18)
C24 0.088(2) 0.0512(19) 0.063(2) 0.0120(16) 0.0326(19) 0.0338(17)
C25 0.0552(18) 0.0535(18) 0.054(2) 0.0123(15) 0.0176(16) 0.0234(15)
C26 0.104(3) 0.065(3) 0.089(3) -0.012(2) 0.019(3) -0.002(2)
C27 0.0444(17) 0.0400(15) 0.065(2) 0.0188(14) 0.0106(15) 0.0150(13)
C28 0.052(2) 0.0449(18) 0.076(2) 0.0140(17) 0.0022(18) 0.0114(16)
C29 0.0433(19) 0.065(2) 0.071(2) 0.0105(19) 0.0004(18) 0.0123(17)
C30 0.0535(18) 0.0680(19) 0.063(2) 0.0231(16) 0.0050(16) 0.0329(16)
C31 0.0464(16) 0.0500(16) 0.0446(18) 0.0146(13) 0.0089(14) 0.0254(13)
C32 0.0587(18) 0.0492(16) 0.0558(19) 0.0260(14) 0.0173(15) 0.0281(14)
C33 0.0496(17) 0.0373(14) 0.0570(18) 0.0247(13) 0.0150(14) 0.0209(13)
C34 0.067(2) 0.0483(17) 0.070(2) 0.0222(15) 0.0288(17) 0.0249(15)
C35 0.078(2) 0.0365(17) 0.106(3) 0.0175(18) 0.026(2) 0.0213(17)
C36 0.061(2) 0.0483(17) 0.106(3) 0.0406(17) 0.0326(19) 0.0262(15)
C37 0.073(2) 0.0621(19) 0.088(2) 0.0443(16) 0.0406(18) 0.0318(16)
C38 0.070(2) 0.0484(17) 0.067(2) 0.0267(15) 0.0297(17) 0.0248(15)
C39 0.090(3) 0.054(2) 0.209(5) 0.064(2) 0.060(3) 0.021(2)
Co2 0.0402(2) 0.0361(2) 0.0443(2) 0.01231(17) 0.01252(18) 0.01594(16)
O4 0.0569(13) 0.0555(12) 0.0931(17) 0.0296(11) 0.0020(12) 0.0287(10)
O5 0.0787(15) 0.0621(12) 0.0574(13) 0.0326(10) 0.0144(12) 0.0222(11)
O6 0.0470(12) 0.0654(14) 0.0738(15) 0.0152(11) 0.0298(11) 0.0165(10)
N7 0.0398(13) 0.0439(13) 0.0454(14) 0.0159(11) 0.0133(11) 0.0139(11)
N8 0.0432(13) 0.0398(12) 0.0483(15) 0.0113(10) 0.0097(11) 0.0221(10)
N9 0.0458(13) 0.0513(14) 0.0446(14) 0.0140(11) 0.0146(11) 0.0214(11)
N10 0.0482(14) 0.0447(13) 0.0505(15) 0.0176(11) 0.0140(12) 0.0193(11)
N11 0.0474(13) 0.0332(12) 0.0419(14) 0.0099(10) 0.0079(11) 0.0160(10)
N12 0.0444(13) 0.0382(12) 0.0401(13) 0.0130(10) 0.0139(11) 0.0196(10)
C40 0.053(2) 0.0451(17) 0.066(2) 0.0195(15) 0.0127(17) 0.0068(15)
C41 0.061(2) 0.057(2) 0.071(2) 0.0171(18) 0.0027(19) -0.0014(18)
C42 0.044(2) 0.080(3) 0.071(3) 0.014(2) 0.0045(19) 0.0014(19)
C43 0.0450(19) 0.067(2) 0.068(2) 0.0172(18) 0.0049(17) 0.0152(17)
C44 0.0369(16) 0.0488(17) 0.0506(18) 0.0160(14) 0.0119(14) 0.0148(13)
C45 0.0482(17) 0.0475(16) 0.0557(19) 0.0178(14) 0.0140(15) 0.0249(14)
C46 0.0456(16) 0.0338(14) 0.0556(19) 0.0122(13) 0.0045(15) 0.0206(13)
C47 0.072(2) 0.0413(17) 0.076(2) 0.0102(16) 0.0091(19) 0.0295(16)
C48 0.096(3) 0.0315(17) 0.100(3) -0.0002(19) -0.008(2) 0.0300(18)
C49 0.063(2) 0.0390(18) 0.132(4) 0.022(2) 0.003(2) 0.0162(17)
C50 0.058(2) 0.0448(17) 0.111(3) 0.0364(17) 0.0272(19) 0.0216(15)
C51 0.0505(18) 0.0362(15) 0.072(2) 0.0185(14) 0.0122(16) 0.0194(14)
C52 0.101(4) 0.045(2) 0.232(6) 0.044(3) 0.003(4) -0.001(2)
C53 0.0570(18) 0.0647(19) 0.050(2) 0.0153(15) 0.0203(15) 0.0311(15)
C54 0.073(2) 0.080(2) 0.059(2) 0.0083(18) 0.0312(18) 0.0352(18)
C55 0.078(2) 0.089(3) 0.056(2) 0.0169(19) 0.0344(19) 0.032(2)
C56 0.070(2) 0.074(2) 0.050(2) 0.0203(17) 0.0243(17) 0.0198(18)
C57 0.0413(17) 0.0506(17) 0.0417(18) 0.0118(14) 0.0093(14) 0.0089(14)
C58 0.0441(18) 0.0397(16) 0.0487(19) 0.0144(14) 0.0041(15) 0.0063(14)
C59 0.0530(17) 0.0335(14) 0.0580(19) 0.0209(13) 0.0165(15) 0.0194(13)
C60 0.0499(19) 0.0382(17) 0.089(3) 0.0167(16) 0.0224(18) 0.0081(15)
C61 0.071(2) 0.0347(17) 0.090(3) 0.0128(17) 0.025(2) 0.0170(16)
C62 0.063(2) 0.0395(16) 0.071(2) 0.0196(15) 0.0183(17) 0.0251(15)
C63 0.0513(18) 0.0455(17) 0.077(2) 0.0203(16) 0.0075(17) 0.0202(15)
C64 0.0473(18) 0.0373(16) 0.063(2) 0.0144(14) 0.0016(16) 0.0128(14)
C65 0.088(2) 0.056(2) 0.116(3) 0.015(2) 0.024(2) 0.0403(19)
C66 0.0569(19) 0.0466(17) 0.0523(19) 0.0156(14) 0.0077(16) 0.0206(15)
C67 0.068(2) 0.056(2) 0.055(2) 0.0082(17) -0.0081(19) 0.0172(18)
C68 0.055(2) 0.054(2) 0.074(3) 0.0057(19) -0.003(2) 0.0071(17)
C69 0.0414(18) 0.0561(19) 0.068(2) 0.0177(17) 0.0033(17) 0.0119(15)
C70 0.0445(17) 0.0351(14) 0.0569(19) 0.0169(13) 0.0064(15) 0.0178(13)
C71 0.0371(16) 0.0380(15) 0.0553(19) 0.0157(13) 0.0103(14) 0.0142(13)
C72 0.0427(15) 0.0357(14) 0.0519(18) 0.0147(13) 0.0214(14) 0.0166(12)
C73 0.0557(18) 0.0432(16) 0.060(2) 0.0155(14) 0.0166(16) 0.0222(14)
C74 0.075(2) 0.0463(18) 0.059(2) 0.0074(16) 0.0139(18) 0.0283(16)
C75 0.066(2) 0.0496(19) 0.0434(19) 0.0040(15) 0.0130(17) 0.0130(16)
C76 0.0540(19) 0.063(2) 0.055(2) 0.0203(16) 0.0093(16) 0.0189(16)
C77 0.0543(18) 0.0457(16) 0.0512(19) 0.0139(14) 0.0167(15) 0.0226(14)
C78 0.099(3) 0.073(3) 0.063(3) 0.000(2) 0.014(2) 0.023(2)
O7 0.124(3) 0.141(3) 0.157(2) -0.020(3) -0.033(3) 0.0615(19)
C79 0.250(4) 0.183(4) 0.106(4) 0.037(4) -0.073(5) -0.092(5)
O8 0.252(4) 0.203(4) 0.323(6) 0.069(4) 0.152(4) 0.085(4)
C80 0.228(5) 0.230(6) 0.328(9) 0.005(9) 0.004(10) -0.087(8)
O1W 0.196(4) 0.187(3) 0.119(3) 0.078(2) 0.055(3) 0.041(3)
O2W 0.247(2) 0.108(2) 0.119(2) 0.0469(19) 0.079(2) 0.062(2)

loop_
_atom_type_symbol
_atom_type_description
_atom_type_scat_dispersion_real
_atom_type_scat_dispersion_imag
_atom_type_scat_source
C C 0.0033 0.0000 'International Tables Vol C Tables 4.2.6.8 and 6.1.1.4'
H H 0.0000 0.0000 'International Tables Vol C Tables 4.2.6.8 and 6.1.1.4'
N N 0.0061 0.0000 'International Tables Vol C Tables 4.2.6.8 and 6.1.1.4'
O O 0.0106 0.0000 'International Tables Vol C Tables 4.2.6.8 and 6.1.1.4'
Co Co 0.3494 0.0000 'International Tables Vol C Tables 4.2.6.8 and 6.1.1.4'

loop_
_geom_angle_atom_site_label_1
_geom_angle_atom_site_label_2
_geom_angle_atom_site_label_3
_geom_angle
_geom_angle_site_symmetry_1
_geom_angle_site_symmetry_3
_geom_angle_publ_flag
N3 Co1 N5 174.41(11) . . ?
N3 Co1 N4 83.23(10) . . ?
N5 Co1 N4 96.17(10) . . ?
N3 Co1 N6 92.13(10) . . ?
N5 Co1 N6 82.30(10) . . ?
N4 Co1 N6 90.12(11) . . ?
N3 Co1 N1 94.65(9) . . ?
N5 Co1 N1 86.32(9) . . ?
N4 Co1 N1 175.55(11) . . ?
N6 Co1 N1 93.87(11) . . ?
N3 Co1 N2 89.50(10) . . ?
N5 Co1 N2 96.09(10) . . ?
N4 Co1 N2 94.04(11) . . ?
N6 Co1 N2 175.69(11) . . ?
N1 Co1 N2 82.01(10) . . ?
C1 N1 C5 117.4(3) . . ?
C1 N1 Co1 127.8(2) . . ?
C5 N1 Co1 114.6(2) . . ?
C6 N2 C7 113.9(3) . . ?
C6 N2 Co1 116.6(2) . . ?
C7 N2 Co1 129.4(2) . . ?
C18 N3 C14 118.7(2) . . ?
C18 N3 Co1 113.86(18) . . ?
C14 N3 Co1 127.3(2) . . ?
C19 N4 C20 118.7(3) . . ?
C19 N4 Co1 115.32(19) . . ?
C20 N4 Co1 125.45(19) . . ?
C27 N5 C31 117.9(2) . . ?
C27 N5 Co1 127.5(2) . . ?
C31 N5 Co1 114.66(18) . . ?
C32 N6 C33 116.6(3) . . ?
C32 N6 Co1 116.5(2) . . ?
C33 N6 Co1 125.63(19) . . ?
N1 C1 C2 122.2(3) . . ?
N1 C1 H1 118.9 . . ?
C2 C1 H1 118.9 . . ?
C3 C2 C1 120.1(3) . . ?
C3 C2 H2 120.0 . . ?
C1 C2 H2 120.0 . . ?
C2 C3 C4 118.3(3) . . ?
C2 C3 H3 120.8 . . ?
C4 C3 H3 120.8 . . ?
C5 C4 C3 119.3(3) . . ?
C5 C4 H4 120.4 . . ?
C3 C4 H4 120.4 . . ?
N1 C5 C4 122.7(3) . . ?
N1 C5 C6 114.1(3) . . ?
C4 C5 C6 123.3(3) . . ?
O1 C6 N2 127.9(3) . . ?
O1 C6 C5 119.5(3) . . ?
N2 C6 C5 112.7(3) . . ?
C12 C7 C8 119.1(3) . . ?
C12 C7 N2 120.6(2) . . ?
C8 C7 N2 120.2(2) . . ?
C7 C8 C9 119.9(3) . . ?
C7 C8 H8 120.0 . . ?
C9 C8 H8 120.0 . . ?
C10 C9 C8 121.5(3) . . ?
C10 C9 H9 119.3 . . ?
C8 C9 H9 119.3 . . ?
C11 C10 C9 117.1(3) . . ?
C11 C10 C13 120.2(3) . . ?
C9 C10 C13 122.7(3) . . ?
C10 C11 C12 122.4(3) . . ?
C10 C11 H11 118.8 . . ?
C12 C11 H11 118.8 . . ?
C7 C12 C11 120.0(3) . . ?
C7 C12 H12 120.0 . . ?
C11 C12 H12 120.0 . . ?
C10 C13 H13A 109.5 . . ?
C10 C13 H13B 109.5 . . ?
H13A C13 H13B 109.5 . . ?
C10 C13 H13C 109.5 . . ?
H13A C13 H13C 109.5 . . ?
H13B C13 H13C 109.5 . . ?
N3 C14 C15 121.9(3) . . ?
N3 C14 H14 119.1 . . ?
C15 C14 H14 119.0 . . ?
C16 C15 C14 119.6(3) . . ?
C16 C15 H15 120.2 . . ?
C14 C15 H15 120.2 . . ?
C15 C16 C17 119.2(3) . . ?
C15 C16 H16 120.4 . . ?
C17 C16 H16 120.4 . . ?
C18 C17 C16 119.0(3) . . ?
C18 C17 H17 120.5 . . ?
C16 C17 H17 120.5 . . ?
N3 C18 C17 121.6(3) . . ?
N3 C18 C19 115.3(2) . . ?
C17 C18 C19 123.1(3) . . ?
O2 C19 N4 128.1(3) . . ?
O2 C19 C18 119.8(3) . . ?
N4 C19 C18 112.1(3) . . ?
C21 C20 C25 118.6(3) . . ?
C21 C20 N4 121.4(3) . . ?
C25 C20 N4 119.9(3) . . ?
C20 C21 C22 121.8(3) . . ?
C20 C21 H21 119.1 . . ?
C22 C21 H21 119.1 . . ?
C23 C22 C21 119.6(3) . . ?
C23 C22 H22 120.2 . . ?
C21 C22 H22 120.2 . . ?
C24 C23 C22 118.1(3) . . ?
C24 C23 C26 120.3(4) . . ?
C22 C23 C26 121.6(4) . . ?
C25 C24 C23 121.6(4) . . ?
C25 C24 H24 119.2 . . ?
C23 C24 H24 119.2 . . ?
C24 C25 C20 119.9(3) . . ?
C24 C25 H25 120.1 . . ?
C20 C25 H25 120.1 . . ?
C23 C26 H26A 109.5 . . ?
C23 C26 H26B 109.5 . . ?
H26A C26 H26B 109.5 . . ?
C23 C26 H26C 109.5 . . ?
H26A C26 H26C 109.5 . . ?
H26B C26 H26C 109.5 . . ?
N5 C27 C28 122.7(3) . . ?
N5 C27 H27 118.6 . . ?
C28 C27 H27 118.6 . . ?
C27 C28 C29 119.3(3) . . ?
C27 C28 H28 120.4 . . ?
C29 C28 H28 120.4 . . ?
C28 C29 C30 119.1(3) . . ?
C28 C29 H29 120.4 . . ?
C30 C29 H29 120.4 . . ?
C29 C30 C31 119.1(3) . . ?
C29 C30 H30 120.4 . . ?
C31 C30 H30 120.4 . . ?
N5 C31 C30 121.9(3) . . ?
N5 C31 C32 114.2(2) . . ?
C30 C31 C32 123.8(3) . . ?
O3 C32 N6 128.2(3) . . ?
O3 C32 C31 119.5(3) . . ?
N6 C32 C31 112.3(3) . . ?
C34 C33 C38 118.7(3) . . ?
C34 C33 N6 120.8(3) . . ?
C38 C33 N6 120.5(3) . . ?
C33 C34 C35 120.2(3) . . ?
C33 C34 H34 119.9 . . ?
C35 C34 H34 119.9 . . ?
C36 C35 C34 121.3(3) . . ?
C36 C35 H35 119.4 . . ?
C34 C35 H35 119.4 . . ?
C37 C36 C35 117.8(3) . . ?
C37 C36 C39 122.4(4) . . ?
C35 C36 C39 119.9(3) . . ?
C36 C37 C38 121.4(4) . . ?
C36 C37 H37 119.3 . . ?
C38 C37 H37 119.3 . . ?
C33 C38 C37 120.6(3) . . ?
C33 C38 H38 119.7 . . ?
C37 C38 H38 119.7 . . ?
C36 C39 H39A 109.5 . . ?
C36 C39 H39B 109.5 . . ?
H39A C39 H39B 109.5 . . ?
C36 C39 H39C 109.5 . . ?
H39A C39 H39C 109.5 . . ?
H39B C39 H39C 109.5 . . ?
N11 Co2 N12 83.22(10) . . ?
N11 Co2 N7 174.37(11) . . ?
N12 Co2 N7 95.10(10) . . ?
N11 Co2 N8 92.64(10) . . ?
N12 Co2 N8 89.39(11) . . ?
N7 Co2 N8 81.96(10) . . ?
N11 Co2 N9 93.97(10) . . ?
N12 Co2 N9 176.08(11) . . ?
N7 Co2 N9 87.96(10) . . ?
N8 Co2 N9 93.48(11) . . ?
N11 Co2 N10 89.12(10) . . ?
N12 Co2 N10 95.32(11) . . ?
N7 Co2 N10 96.40(10) . . ?
N8 Co2 N10 175.14(11) . . ?
N9 Co2 N10 81.87(11) . . ?
C40 N7 C44 118.4(3) . . ?
C40 N7 Co2 127.4(2) . . ?
C44 N7 Co2 114.14(17) . . ?
C45 N8 C46 117.4(3) . . ?
C45 N8 Co2 117.5(2) . . ?
C46 N8 Co2 124.24(19) . . ?
C53 N9 C57 117.9(3) . . ?
C53 N9 Co2 128.0(2) . . ?
C57 N9 Co2 114.1(2) . . ?
C58 N10 C59 116.5(3) . . ?
C58 N10 Co2 116.1(2) . . ?
C59 N10 Co2 127.1(2) . . ?
C70 N11 C66 117.7(2) . . ?
C70 N11 Co2 113.90(18) . . ?
C66 N11 Co2 128.3(2) . . ?
C71 N12 C72 117.9(3) . . ?
C71 N12 Co2 115.38(19) . . ?
C72 N12 Co2 126.72(18) . . ?
N7 C40 C41 121.8(3) . . ?
N7 C40 H40 119.1 . . ?
C41 C40 H40 119.1 . . ?
C40 C41 C42 119.8(3) . . ?
C40 C41 H41 120.1 . . ?
C42 C41 H41 120.1 . . ?
C41 C42 C43 119.5(3) . . ?
C41 C42 H42 120.3 . . ?
C43 C42 H42 120.3 . . ?
C44 C43 C42 118.0(4) . . ?
C44 C43 H43 121.0 . . ?
C42 C43 H43 121.0 . . ?
N7 C44 C43 122.5(3) . . ?
N7 C44 C45 114.9(2) . . ?
C43 C44 C45 122.6(3) . . ?
O4 C45 N8 127.9(3) . . ?
O4 C45 C44 120.9(3) . . ?
N8 C45 C44 111.2(3) . . ?
C47 C46 C51 118.6(3) . . ?
C47 C46 N8 121.1(3) . . ?
C51 C46 N8 120.3(3) . . ?
C46 C47 C48 119.2(4) . . ?
C46 C47 H47 120.4 . . ?
C48 C47 H47 120.4 . . ?
C47 C48 C49 122.3(3) . . ?
C47 C48 H48 118.8 . . ?
C49 C48 H48 118.8 . . ?
C50 C49 C48 117.8(3) . . ?
C50 C49 C52 121.5(5) . . ?
C48 C49 C52 120.7(4) . . ?
C49 C50 C51 121.0(4) . . ?
C49 C50 H50 119.5 . . ?
C51 C50 H50 119.5 . . ?
C50 C51 C46 121.1(3) . . ?
C50 C51 H51 119.5 . . ?
C46 C51 H51 119.5 . . ?
C49 C52 H52A 109.5 . . ?
C49 C52 H52B 109.5 . . ?
H52A C52 H52B 109.5 . . ?
C49 C52 H52C 109.5 . . ?
H52A C52 H52C 109.5 . . ?
H52B C52 H52C 109.5 . . ?
N9 C53 C54 123.0(4) . . ?
N9 C53 H53 118.5 . . ?
C54 C53 H53 118.5 . . ?
C53 C54 C55 119.0(4) . . ?
C53 C54 H54 120.5 . . ?
C55 C54 H54 120.5 . . ?
C54 C55 C56 118.6(4) . . ?
C54 C55 H55 120.7 . . ?
C56 C55 H55 120.7 . . ?
C57 C56 C55 119.3(4) . . ?
C57 C56 H56 120.3 . . ?
C55 C56 H56 120.3 . . ?
N9 C57 C56 122.2(3) . . ?
N9 C57 C58 115.4(3) . . ?
C56 C57 C58 122.4(3) . . ?
O5 C58 N10 128.1(3) . . ?
O5 C58 C57 119.8(3) . . ?
N10 C58 C57 112.2(3) . . ?
C60 C59 C64 118.0(3) . . ?
C60 C59 N10 121.0(3) . . ?
C64 C59 N10 121.0(2) . . ?
C59 C60 C61 120.4(3) . . ?
C59 C60 H60 119.8 . . ?
C61 C60 H60 119.8 . . ?
C62 C61 C60 121.9(3) . . ?
C62 C61 H61 119.1 . . ?
C60 C61 H61 119.1 . . ?
C61 C62 C63 118.1(3) . . ?
C61 C62 C65 119.8(3) . . ?
C63 C62 C65 122.1(3) . . ?
C62 C63 C64 120.4(3) . . ?
C62 C63 H63 119.8 . . ?
C64 C63 H63 119.8 . . ?
C59 C64 C63 121.1(3) . . ?
C59 C64 H64 119.5 . . ?
C63 C64 H64 119.5 . . ?
C62 C65 H65A 109.5 . . ?
C62 C65 H65B 109.5 . . ?
H65A C65 H65B 109.5 . . ?
C62 C65 H65C 109.5 . . ?
H65A C65 H65C 109.5 . . ?
H65B C65 H65C 109.5 . . ?
N11 C66 C67 122.8(3) . . ?
N11 C66 H66 118.6 . . ?
C67 C66 H66 118.6 . . ?
C66 C67 C68 119.3(3) . . ?
C66 C67 H67 120.3 . . ?
C68 C67 H67 120.3 . . ?
C69 C68 C67 118.3(3) . . ?
C69 C68 H68 120.8 . . ?
C67 C68 H68 120.8 . . ?
C68 C69 C70 119.6(3) . . ?
C68 C69 H69 120.2 . . ?
C70 C69 H69 120.2 . . ?
N11 C70 C69 122.2(3) . . ?
N11 C70 C71 115.1(2) . . ?
C69 C70 C71 122.7(3) . . ?
O6 C71 N12 128.1(3) . . ?
O6 C71 C70 119.7(3) . . ?
N12 C71 C70 112.2(3) . . ?
C77 C72 C73 117.3(3) . . ?
C77 C72 N12 121.2(3) . . ?
C73 C72 N12 121.5(3) . . ?
C74 C73 C72 121.4(3) . . ?
C74 C73 H73 119.3 . . ?
C72 C73 H73 119.3 . . ?
C73 C74 C75 122.7(3) . . ?
C73 C74 H74 118.6 . . ?
C75 C74 H74 118.6 . . ?
C74 C75 C76 116.4(3) . . ?
C74 C75 C78 122.3(3) . . ?
C76 C75 C78 121.3(3) . . ?
C77 C76 C75 120.9(3) . . ?
C77 C76 H76 119.5 . . ?
C75 C76 H76 119.5 . . ?
C76 C77 C72 121.1(3) . . ?
C76 C77 H77 119.4 . . ?
C72 C77 H77 119.4 . . ?
C75 C78 H78A 109.5 . . ?
C75 C78 H78B 109.5 . . ?
H78A C78 H78B 109.5 . . ?
C75 C78 H78C 109.5 . . ?
H78A C78 H78C 109.5 . . ?
H78B C78 H78C 109.5 . . ?
C79 O7 H7A 109.5 . . ?
O7 C79 H79A 109.5 . . ?
O7 C79 H79B 109.5 . . ?
H79A C79 H79B 109.5 . . ?
O7 C79 H79C 109.5 . . ?
H79A C79 H79C 109.5 . . ?
H79B C79 H79C 109.5 . . ?
C80 O8 H8A 109.5 . . ?
O8 C80 H80A 109.5 . . ?
O8 C80 H80B 109.5 . . ?
H80A C80 H80B 109.5 . . ?
O8 C80 H80C 109.5 . . ?
H80A C80 H80C 109.5 . . ?
H80B C80 H80C 109.5 . . ?
H1WA O1W H1WB 99.9 . . ?
H2WA O2W H2WB 94.6 . . ?

loop_
_geom_bond_atom_site_label_1
_geom_bond_atom_site_label_2
_geom_bond_distance
_geom_bond_site_symmetry_2
_geom_bond_publ_flag
Co1 N3 1.933(2) . ?
Co1 N5 1.940(2) . ?
Co1 N4 1.943(2) . ?
Co1 N6 1.953(3) . ?
Co1 N1 1.959(2) . ?
Co1 N2 1.962(3) . ?
O1 C6 1.247(4) . ?
O2 C19 1.237(4) . ?
O3 C32 1.241(4) . ?
N1 C1 1.345(4) . ?
N1 C5 1.362(4) . ?
N2 C6 1.332(4) . ?
N2 C7 1.443(4) . ?
N3 C18 1.343(4) . ?
N3 C14 1.346(4) . ?
N4 C19 1.346(4) . ?
N4 C20 1.428(3) . ?
N5 C27 1.356(4) . ?
N5 C31 1.363(4) . ?
N6 C32 1.336(4) . ?
N6 C33 1.431(4) . ?
C1 C2 1.388(5) . ?
C1 H1 0.9300 . ?
C2 C3 1.364(5) . ?
C2 H2 0.9300 . ?
C3 C4 1.395(5) . ?
C3 H3 0.9300 . ?
C4 C5 1.371(4) . ?
C4 H4 0.9300 . ?
C5 C6 1.503(4) . ?
C7 C12 1.368(4) . ?
C7 C8 1.374(4) . ?
C8 C9 1.391(5) . ?
C8 H8 0.9300 . ?
C9 C10 1.388(4) . ?
C9 H9 0.9300 . ?
C10 C11 1.356(4) . ?
C10 C13 1.521(5) . ?
C11 C12 1.392(4) . ?
C11 H11 0.9300 . ?
C12 H12 0.9300 . ?
C13 H13A 0.9600 . ?
C13 H13B 0.9600 . ?
C13 H13C 0.9600 . ?
C14 C15 1.380(4) . ?
C14 H14 0.9300 . ?
C15 C16 1.357(5) . ?
C15 H15 0.9300 . ?
C16 C17 1.388(5) . ?
C16 H16 0.9300 . ?
C17 C18 1.384(4) . ?
C17 H17 0.9300 . ?
C18 C19 1.492(4) . ?
C20 C21 1.363(4) . ?
C20 C25 1.393(5) . ?
C21 C22 1.390(4) . ?
C21 H21 0.9300 . ?
C22 C23 1.392(5) . ?
C22 H22 0.9300 . ?
C23 C24 1.388(5) . ?
C23 C26 1.527(5) . ?
C24 C25 1.375(4) . ?
C24 H24 0.9300 . ?
C25 H25 0.9300 . ?
C26 H26A 0.9600 . ?
C26 H26B 0.9600 . ?
C26 H26C 0.9600 . ?
C27 C28 1.374(4) . ?
C27 H27 0.9300 . ?
C28 C29 1.384(5) . ?
C28 H28 0.9300 . ?
C29 C30 1.388(5) . ?
C29 H29 0.9300 . ?
C30 C31 1.389(4) . ?
C30 H30 0.9300 . ?
C31 C32 1.496(4) . ?
C33 C34 1.374(4) . ?
C33 C38 1.380(5) . ?
C34 C35 1.396(4) . ?
C34 H34 0.9300 . ?
C35 C36 1.381(5) . ?
C35 H35 0.9300 . ?
C36 C37 1.374(4) . ?
C36 C39 1.537(5) . ?
C37 C38 1.386(4) . ?
C37 H37 0.9300 . ?
C38 H38 0.9300 . ?
C39 H39A 0.9600 . ?
C39 H39B 0.9600 . ?
C39 H39C 0.9600 . ?
Co2 N11 1.928(2) . ?
Co2 N12 1.932(2) . ?
Co2 N7 1.939(2) . ?
Co2 N8 1.947(3) . ?
Co2 N9 1.963(3) . ?
Co2 N10 1.973(3) . ?
O4 C45 1.237(4) . ?
O5 C58 1.243(4) . ?
O6 C71 1.244(4) . ?
N7 C40 1.353(4) . ?
N7 C44 1.355(4) . ?
N8 C45 1.323(4) . ?
N8 C46 1.445(3) . ?
N9 C53 1.351(4) . ?
N9 C57 1.346(4) . ?
N10 C58 1.333(4) . ?
N10 C59 1.440(4) . ?
N11 C70 1.335(4) . ?
N11 C66 1.343(4) . ?
N12 C71 1.338(3) . ?
N12 C72 1.426(3) . ?
C40 C41 1.366(4) . ?
C40 H40 0.9300 . ?
C41 C42 1.374(6) . ?
C41 H41 0.9300 . ?
C42 C43 1.394(5) . ?
C42 H42 0.9300 . ?
C43 C44 1.377(4) . ?
C43 H43 0.9300 . ?
C44 C45 1.499(4) . ?
C46 C47 1.382(4) . ?
C46 C51 1.385(5) . ?
C47 C48 1.383(5) . ?
C47 H47 0.9300 . ?
C48 C49 1.387(6) . ?
C48 H48 0.9300 . ?
C49 C50 1.362(5) . ?
C49 C52 1.539(5) . ?
C50 C51 1.383(4) . ?
C50 H50 0.9300 . ?
C51 H51 0.9300 . ?
C52 H52A 0.9600 . ?
C52 H52B 0.9600 . ?
C52 H52C 0.9600 . ?
C53 C54 1.375(5) . ?
C53 H53 0.9300 . ?
C54 C55 1.381(6) . ?
C54 H54 0.9300 . ?
C55 C56 1.392(5) . ?
C55 H55 0.9300 . ?
C56 C57 1.381(5) . ?
C56 H56 0.9300 . ?
C57 C58 1.499(5) . ?
C59 C60 1.385(4) . ?
C59 C64 1.389(4) . ?
C60 C61 1.384(5) . ?
C60 H60 0.9300 . ?
C61 C62 1.374(5) . ?
C61 H61 0.9300 . ?
C62 C63 1.386(4) . ?
C62 C65 1.521(5) . ?
C63 C64 1.392(5) . ?
C63 H63 0.9300 . ?
C64 H64 0.9300 . ?
C65 H65A 0.9600 . ?
C65 H65B 0.9600 . ?
C65 H65C 0.9600 . ?
C66 C67 1.366(4) . ?
C66 H66 0.9300 . ?
C67 C68 1.376(5) . ?
C67 H67 0.9300 . ?
C68 C69 1.369(5) . ?
C68 H68 0.9300 . ?
C69 C70 1.382(4) . ?
C69 H69 0.9300 . ?
C70 C71 1.491(4) . ?
C72 C77 1.383(4) . ?
C72 C73 1.386(4) . ?
C73 C74 1.355(4) . ?
C73 H73 0.9300 . ?
C74 C75 1.371(5) . ?
C74 H74 0.9300 . ?
C75 C76 1.408(5) . ?
C75 C78 1.510(4) . ?
C76 C77 1.379(4) . ?
C76 H76 0.9300 . ?
C77 H77 0.9300 . ?
C78 H78A 0.9600 . ?
C78 H78B 0.9600 . ?
C78 H78C 0.9600 . ?
O7 C79 1.699(8) . ?
O7 H7A 0.8200 . ?
C79 H79A 0.9600 . ?
C79 H79B 0.9600 . ?
C79 H79C 0.9600 . ?
O8 C80 1.685(9) . ?
O8 H8A 0.8200 . ?
C80 H80A 0.9600 . ?
C80 H80B 0.9600 . ?
C80 H80C 0.9600 . ?
O1W H1WA 0.8501 . ?
O1W H1WB 0.8500 . ?
O2W H2WA 0.8506 . ?
O2W H2WB 0.8490 . ?

loop_
_geom_hbond_atom_site_label_D
_geom_hbond_atom_site_label_H
_geom_hbond_atom_site_label_A
_geom_hbond_distance_DH
_geom_hbond_distance_HA
_geom_hbond_distance_DA
_geom_hbond_angle_DHA
_geom_hbond_site_symmetry_A
O7 H7A O4 0.82 2.05 2.754(5) 143.7 1_655
O1W H1WA O1 0.85 2.03 2.882(4) 179.2 .
O1W H1WB O7 0.85 2.03 2.847(5) 161.8 .
O2W H2WA O6 0.85 1.93 2.782(5) 179.9 .
O2W H2WB O8 0.85 2.02 2.871(8) 179.4 1_455

loop_
_geom_torsion_atom_site_label_1
_geom_torsion_atom_site_label_2
_geom_torsion_atom_site_label_3
_geom_torsion_atom_site_label_4
_geom_torsion
_geom_torsion_site_symmetry_1
_geom_torsion_site_symmetry_2
_geom_torsion_site_symmetry_3
_geom_torsion_site_symmetry_4
_geom_torsion_publ_flag
N3 Co1 N1 C1 94.1(2) . . . . ?
N5 Co1 N1 C1 -80.4(2) . . . . ?
N4 Co1 N1 C1 155.5(11) . . . . ?
N6 Co1 N1 C1 1.6(2) . . . . ?
N2 Co1 N1 C1 -177.1(2) . . . . ?
N3 Co1 N1 C5 -89.29(18) . . . . ?
N5 Co1 N1 C5 96.23(18) . . . . ?
N4 Co1 N1 C5 -27.9(12) . . . . ?
N6 Co1 N1 C5 178.25(17) . . . . ?
N2 Co1 N1 C5 -0.45(17) . . . . ?
N3 Co1 N2 C6 94.39(19) . . . . ?
N5 Co1 N2 C6 -85.77(19) . . . . ?
N4 Co1 N2 C6 177.57(18) . . . . ?
N6 Co1 N2 C6 -17.8(12) . . . . ?
N1 Co1 N2 C6 -0.37(18) . . . . ?
N3 Co1 N2 C7 -80.9(2) . . . . ?
N5 Co1 N2 C7 98.9(2) . . . . ?
N4 Co1 N2 C7 2.2(2) . . . . ?
N6 Co1 N2 C7 166.8(11) . . . . ?
N1 Co1 N2 C7 -175.7(2) . . . . ?
N5 Co1 N3 C18 -80.6(11) . . . . ?
N4 Co1 N3 C18 3.6(2) . . . . ?
N6 Co1 N3 C18 -86.3(2) . . . . ?
N1 Co1 N3 C18 179.6(2) . . . . ?
N2 Co1 N3 C18 97.7(2) . . . . ?
N5 Co1 N3 C14 95.2(11) . . . . ?
N4 Co1 N3 C14 179.4(3) . . . . ?
N6 Co1 N3 C14 89.5(3) . . . . ?
N1 Co1 N3 C14 -4.6(3) . . . . ?
N2 Co1 N3 C14 -86.5(3) . . . . ?
N3 Co1 N4 C19 -2.0(2) . . . . ?
N5 Co1 N4 C19 172.5(2) . . . . ?
N6 Co1 N4 C19 90.2(2) . . . . ?
N1 Co1 N4 C19 -63.7(12) . . . . ?
N2 Co1 N4 C19 -91.0(2) . . . . ?
N3 Co1 N4 C20 169.9(3) . . . . ?
N5 Co1 N4 C20 -15.7(3) . . . . ?
N6 Co1 N4 C20 -98.0(3) . . . . ?
N1 Co1 N4 C20 108.1(11) . . . . ?
N2 Co1 N4 C20 80.9(3) . . . . ?
N3 Co1 N5 C27 173.1(10) . . . . ?
N4 Co1 N5 C27 89.5(3) . . . . ?
N6 Co1 N5 C27 178.8(3) . . . . ?
N1 Co1 N5 C27 -86.8(3) . . . . ?
N2 Co1 N5 C27 -5.2(3) . . . . ?
N3 Co1 N5 C31 -7.5(12) . . . . ?
N4 Co1 N5 C31 -91.1(2) . . . . ?
N6 Co1 N5 C31 -1.8(2) . . . . ?
N1 Co1 N5 C31 92.6(2) . . . . ?
N2 Co1 N5 C31 174.2(2) . . . . ?
N3 Co1 N6 C32 179.1(2) . . . . ?
N5 Co1 N6 C32 -0.3(2) . . . . ?
N4 Co1 N6 C32 95.9(2) . . . . ?
N1 Co1 N6 C32 -86.1(2) . . . . ?
N2 Co1 N6 C32 -68.7(12) . . . . ?
N3 Co1 N6 C33 12.7(2) . . . . ?
N5 Co1 N6 C33 -166.7(2) . . . . ?
N4 Co1 N6 C33 -70.5(2) . . . . ?
N1 Co1 N6 C33 107.5(2) . . . . ?
N2 Co1 N6 C33 124.9(11) . . . . ?
C5 N1 C1 C2 0.3(4) . . . . ?
Co1 N1 C1 C2 176.8(2) . . . . ?
N1 C1 C2 C3 0.2(4) . . . . ?
C1 C2 C3 C4 -0.8(4) . . . . ?
C2 C3 C4 C5 0.9(4) . . . . ?
C1 N1 C5 C4 -0.1(4) . . . . ?
Co1 N1 C5 C4 -177.1(2) . . . . ?
C1 N1 C5 C6 178.1(2) . . . . ?
Co1 N1 C5 C6 1.1(3) . . . . ?
C3 C4 C5 N1 -0.5(4) . . . . ?
C3 C4 C5 C6 -178.5(2) . . . . ?
C7 N2 C6 O1 -3.2(4) . . . . ?
Co1 N2 C6 O1 -179.3(2) . . . . ?
C7 N2 C6 C5 177.1(2) . . . . ?
Co1 N2 C6 C5 1.0(3) . . . . ?
N1 C5 C6 O1 178.9(2) . . . . ?
C4 C5 C6 O1 -3.0(4) . . . . ?
N1 C5 C6 N2 -1.4(3) . . . . ?
C4 C5 C6 N2 176.8(2) . . . . ?
C6 N2 C7 C12 84.4(4) . . . . ?
Co1 N2 C7 C12 -100.2(3) . . . . ?
C6 N2 C7 C8 -92.6(3) . . . . ?
Co1 N2 C7 C8 82.8(3) . . . . ?
C12 C7 C8 C9 -0.2(5) . . . . ?
N2 C7 C8 C9 176.8(3) . . . . ?
C7 C8 C9 C10 -1.8(6) . . . . ?
C8 C9 C10 C11 3.1(6) . . . . ?
C8 C9 C10 C13 -175.5(4) . . . . ?
C9 C10 C11 C12 -2.6(6) . . . . ?
C13 C10 C11 C12 176.1(4) . . . . ?
C8 C7 C12 C11 0.8(5) . . . . ?
N2 C7 C12 C11 -176.2(3) . . . . ?
C10 C11 C12 C7 0.7(6) . . . . ?
C18 N3 C14 C15 -0.8(5) . . . . ?
Co1 N3 C14 C15 -176.5(3) . . . . ?
N3 C14 C15 C16 1.9(6) . . . . ?
C14 C15 C16 C17 -2.7(6) . . . . ?
C15 C16 C17 C18 2.6(6) . . . . ?
C14 N3 C18 C17 0.7(5) . . . . ?
Co1 N3 C18 C17 176.9(3) . . . . ?
C14 N3 C18 C19 179.3(3) . . . . ?
Co1 N3 C18 C19 -4.5(4) . . . . ?
C16 C17 C18 N3 -1.6(5) . . . . ?
C16 C17 C18 C19 179.9(3) . . . . ?
C20 N4 C19 O2 8.8(5) . . . . ?
Co1 N4 C19 O2 -178.7(3) . . . . ?
C20 N4 C19 C18 -172.3(3) . . . . ?
Co1 N4 C19 C18 0.1(4) . . . . ?
N3 C18 C19 O2 -178.2(3) . . . . ?
C17 C18 C19 O2 0.4(5) . . . . ?
N3 C18 C19 N4 2.9(4) . . . . ?
C17 C18 C19 N4 -178.5(3) . . . . ?
C19 N4 C20 C21 -123.6(4) . . . . ?
Co1 N4 C20 C21 64.8(4) . . . . ?
C19 N4 C20 C25 60.2(4) . . . . ?
Co1 N4 C20 C25 -111.4(3) . . . . ?
C25 C20 C21 C22 7.2(5) . . . . ?
N4 C20 C21 C22 -169.0(3) . . . . ?
C20 C21 C22 C23 -3.1(6) . . . . ?
C21 C22 C23 C24 -1.9(6) . . . . ?
C21 C22 C23 C26 176.6(4) . . . . ?
C22 C23 C24 C25 2.8(6) . . . . ?
C26 C23 C24 C25 -175.7(4) . . . . ?
C23 C24 C25 C20 1.2(6) . . . . ?
C21 C20 C25 C24 -6.2(5) . . . . ?
N4 C20 C25 C24 170.1(3) . . . . ?
C31 N5 C27 C28 1.1(5) . . . . ?
Co1 N5 C27 C28 -179.6(3) . . . . ?
N5 C27 C28 C29 0.3(5) . . . . ?
C27 C28 C29 C30 -0.5(6) . . . . ?
C28 C29 C30 C31 -0.6(5) . . . . ?
C27 N5 C31 C30 -2.2(5) . . . . ?
Co1 N5 C31 C30 178.3(3) . . . . ?
C27 N5 C31 C32 -177.1(3) . . . . ?
Co1 N5 C31 C32 3.4(3) . . . . ?
C29 C30 C31 N5 2.0(5) . . . . ?
C29 C30 C31 C32 176.4(3) . . . . ?
C33 N6 C32 O3 -9.8(5) . . . . ?
Co1 N6 C32 O3 -177.4(3) . . . . ?
C33 N6 C32 C31 169.8(3) . . . . ?
Co1 N6 C32 C31 2.2(4) . . . . ?
N5 C31 C32 O3 176.0(3) . . . . ?
C30 C31 C32 O3 1.2(5) . . . . ?
N5 C31 C32 N6 -3.6(4) . . . . ?
C30 C31 C32 N6 -178.4(3) . . . . ?
C32 N6 C33 C34 109.4(4) . . . . ?
Co1 N6 C33 C34 -84.2(4) . . . . ?
C32 N6 C33 C38 -72.1(4) . . . . ?
Co1 N6 C33 C38 94.3(3) . . . . ?
C38 C33 C34 C35 -0.6(5) . . . . ?
N6 C33 C34 C35 177.9(3) . . . . ?
C33 C34 C35 C36 1.2(6) . . . . ?
C34 C35 C36 C37 -1.0(6) . . . . ?
C34 C35 C36 C39 179.3(4) . . . . ?
C35 C36 C37 C38 0.2(6) . . . . ?
C39 C36 C37 C38 179.9(4) . . . . ?
C34 C33 C38 C37 -0.2(5) . . . . ?
N6 C33 C38 C37 -178.7(3) . . . . ?
C36 C37 C38 C33 0.4(6) . . . . ?
N11 Co2 N7 C40 159.0(10) . . . . ?
N12 Co2 N7 C40 86.6(3) . . . . ?
N8 Co2 N7 C40 175.2(3) . . . . ?
N9 Co2 N7 C40 -90.9(3) . . . . ?
N10 Co2 N7 C40 -9.4(3) . . . . ?
N11 Co2 N7 C44 -21.4(12) . . . . ?
N12 Co2 N7 C44 -93.8(2) . . . . ?
N8 Co2 N7 C44 -5.2(2) . . . . ?
N9 Co2 N7 C44 88.6(2) . . . . ?
N10 Co2 N7 C44 170.2(2) . . . . ?
N11 Co2 N8 C45 -178.6(2) . . . . ?
N12 Co2 N8 C45 98.2(2) . . . . ?
N7 Co2 N8 C45 3.0(2) . . . . ?
N9 Co2 N8 C45 -84.5(2) . . . . ?
N10 Co2 N8 C45 -67.5(11) . . . . ?
N11 Co2 N8 C46 12.2(2) . . . . ?
N12 Co2 N8 C46 -71.0(2) . . . . ?
N7 Co2 N8 C46 -166.2(2) . . . . ?
N9 Co2 N8 C46 106.3(2) . . . . ?
N10 Co2 N8 C46 123.3(10) . . . . ?
N11 Co2 N9 C53 95.1(2) . . . . ?
N12 Co2 N9 C53 139.1(13) . . . . ?
N7 Co2 N9 C53 -79.6(2) . . . . ?
N8 Co2 N9 C53 2.2(2) . . . . ?
N10 Co2 N9 C53 -176.4(2) . . . . ?
N11 Co2 N9 C57 -83.27(19) . . . . ?
N12 Co2 N9 C57 -39.2(15) . . . . ?
N7 Co2 N9 C57 102.03(19) . . . . ?
N8 Co2 N9 C57 -176.16(18) . . . . ?
N10 Co2 N9 C57 5.27(18) . . . . ?
N11 Co2 N10 C58 88.0(2) . . . . ?
N12 Co2 N10 C58 171.15(19) . . . . ?
N7 Co2 N10 C58 -93.1(2) . . . . ?
N8 Co2 N10 C58 -23.2(12) . . . . ?
N9 Co2 N10 C58 -6.09(19) . . . . ?
N11 Co2 N10 C59 -84.7(2) . . . . ?
N12 Co2 N10 C59 -1.6(2) . . . . ?
N7 Co2 N10 C59 94.1(2) . . . . ?
N8 Co2 N10 C59 164.0(10) . . . . ?
N9 Co2 N10 C59 -178.9(2) . . . . ?
N12 Co2 N11 C70 4.2(2) . . . . ?
N7 Co2 N11 C70 -68.8(11) . . . . ?
N8 Co2 N11 C70 -84.9(2) . . . . ?
N9 Co2 N11 C70 -178.5(2) . . . . ?
N10 Co2 N11 C70 99.7(2) . . . . ?
N12 Co2 N11 C66 -179.2(3) . . . . ?
N7 Co2 N11 C66 107.9(11) . . . . ?
N8 Co2 N11 C66 91.8(3) . . . . ?
N9 Co2 N11 C66 -1.9(3) . . . . ?
N10 Co2 N11 C66 -83.7(3) . . . . ?
N11 Co2 N12 C71 -2.4(2) . . . . ?
N7 Co2 N12 C71 172.2(2) . . . . ?
N8 Co2 N12 C71 90.3(2) . . . . ?
N9 Co2 N12 C71 -46.8(15) . . . . ?
N10 Co2 N12 C71 -90.9(2) . . . . ?
N11 Co2 N12 C72 175.5(3) . . . . ?
N7 Co2 N12 C72 -9.9(3) . . . . ?
N8 Co2 N12 C72 -91.7(3) . . . . ?
N9 Co2 N12 C72 131.2(13) . . . . ?
N10 Co2 N12 C72 87.1(3) . . . . ?
C44 N7 C40 C41 -1.7(5) . . . . ?
Co2 N7 C40 C41 177.9(3) . . . . ?
N7 C40 C41 C42 0.5(6) . . . . ?
C40 C41 C42 C43 0.3(6) . . . . ?
C41 C42 C43 C44 0.2(6) . . . . ?
C40 N7 C44 C43 2.2(5) . . . . ?
Co2 N7 C44 C43 -177.4(3) . . . . ?
C40 N7 C44 C45 -173.9(3) . . . . ?
Co2 N7 C44 C45 6.5(3) . . . . ?
C42 C43 C44 N7 -1.4(5) . . . . ?
C42 C43 C44 C45 174.4(3) . . . . ?
C46 N8 C45 O4 -9.3(5) . . . . ?
Co2 N8 C45 O4 -179.3(3) . . . . ?
C46 N8 C45 C44 169.6(3) . . . . ?
Co2 N8 C45 C44 -0.3(4) . . . . ?
N7 C44 C45 O4 175.0(3) . . . . ?
C43 C44 C45 O4 -1.1(5) . . . . ?
N7 C44 C45 N8 -4.0(4) . . . . ?
C43 C44 C45 N8 179.9(3) . . . . ?
C45 N8 C46 C47 102.4(4) . . . . ?
Co2 N8 C46 C47 -88.4(3) . . . . ?
C45 N8 C46 C51 -79.2(4) . . . . ?
Co2 N8 C46 C51 90.1(3) . . . . ?
C51 C46 C47 C48 -1.5(5) . . . . ?
N8 C46 C47 C48 177.0(3) . . . . ?
C46 C47 C48 C49 2.5(6) . . . . ?
C47 C48 C49 C50 -2.4(6) . . . . ?
C47 C48 C49 C52 178.8(4) . . . . ?
C48 C49 C50 C51 1.3(6) . . . . ?
C52 C49 C50 C51 -179.9(4) . . . . ?
C49 C50 C51 C46 -0.4(6) . . . . ?
C47 C46 C51 C50 0.5(5) . . . . ?
N8 C46 C51 C50 -178.0(3) . . . . ?
C57 N9 C53 C54 -0.4(4) . . . . ?
Co2 N9 C53 C54 -178.6(2) . . . . ?
N9 C53 C54 C55 1.0(5) . . . . ?
C53 C54 C55 C56 -0.6(5) . . . . ?
C54 C55 C56 C57 -0.3(5) . . . . ?
C53 N9 C57 C56 -0.6(4) . . . . ?
Co2 N9 C57 C56 177.9(2) . . . . ?
C53 N9 C57 C58 177.6(2) . . . . ?
Co2 N9 C57 C58 -3.8(3) . . . . ?
C55 C56 C57 N9 0.9(4) . . . . ?
C55 C56 C57 C58 -177.2(3) . . . . ?
C59 N10 C58 O5 0.0(4) . . . . ?
Co2 N10 C58 O5 -173.6(2) . . . . ?
C59 N10 C58 C57 179.1(2) . . . . ?
Co2 N10 C58 C57 5.5(3) . . . . ?
N9 C57 C58 O5 178.1(2) . . . . ?
C56 C57 C58 O5 -3.6(4) . . . . ?
N9 C57 C58 N10 -1.1(3) . . . . ?
C56 C57 C58 N10 177.2(3) . . . . ?
C58 N10 C59 C60 83.7(4) . . . . ?
Co2 N10 C59 C60 -103.5(3) . . . . ?
C58 N10 C59 C64 -97.1(4) . . . . ?
Co2 N10 C59 C64 75.6(4) . . . . ?
C64 C59 C60 C61 -1.2(6) . . . . ?
N10 C59 C60 C61 178.0(3) . . . . ?
C59 C60 C61 C62 -0.6(6) . . . . ?
C60 C61 C62 C63 2.3(6) . . . . ?
C60 C61 C62 C65 -175.8(4) . . . . ?
C61 C62 C63 C64 -2.1(6) . . . . ?
C65 C62 C63 C64 175.9(4) . . . . ?
C60 C59 C64 C63 1.3(5) . . . . ?
N10 C59 C64 C63 -177.9(3) . . . . ?
C62 C63 C64 C59 0.3(6) . . . . ?
C70 N11 C66 C67 0.9(5) . . . . ?
Co2 N11 C66 C67 -175.7(3) . . . . ?
N11 C66 C67 C68 0.5(6) . . . . ?
C66 C67 C68 C69 -1.5(6) . . . . ?
C67 C68 C69 C70 1.2(6) . . . . ?
C66 N11 C70 C69 -1.2(5) . . . . ?
Co2 N11 C70 C69 175.8(3) . . . . ?
C66 N11 C70 C71 177.9(3) . . . . ?
Co2 N11 C70 C71 -5.1(3) . . . . ?
C68 C69 C70 N11 0.1(5) . . . . ?
C68 C69 C70 C71 -178.8(3) . . . . ?
C72 N12 C71 O6 4.2(5) . . . . ?
Co2 N12 C71 O6 -177.6(3) . . . . ?
C72 N12 C71 C70 -177.8(3) . . . . ?
Co2 N12 C71 C70 0.4(3) . . . . ?
N11 C70 C71 O6 -178.7(3) . . . . ?
C69 C70 C71 O6 0.3(5) . . . . ?
N11 C70 C71 N12 3.1(4) . . . . ?
C69 C70 C71 N12 -177.8(3) . . . . ?
C71 N12 C72 C77 -111.0(3) . . . . ?
Co2 N12 C72 C77 71.1(4) . . . . ?
C71 N12 C72 C73 68.7(4) . . . . ?
Co2 N12 C72 C73 -109.2(3) . . . . ?
C77 C72 C73 C74 -2.2(5) . . . . ?
N12 C72 C73 C74 178.1(3) . . . . ?
C72 C73 C74 C75 0.4(6) . . . . ?
C73 C74 C75 C76 1.8(5) . . . . ?
C73 C74 C75 C78 -178.7(4) . . . . ?
C74 C75 C76 C77 -2.0(5) . . . . ?
C78 C75 C76 C77 178.4(3) . . . . ?
C75 C76 C77 C72 0.1(5) . . . . ?
C73 C72 C77 C76 2.0(5) . . . . ?
N12 C72 C77 C76 -178.3(3) . . . . ?
